data_4033162
loop_
_publ_author_name
'Hamal, Khagendra B.'
'Chalifoux, Wesley A.'

_publ_section_title
;
 One-Pot Synthesis of \a-Carbonyl Bicyclic Furans via a Sequential
 Diels-Alder/5-Exo-Dig Cyclization/Oxidation Reaction.
;
_journal_issue 23
_journal_name_full 'The Journal of organic chemistry'
_journal_page_first 12920
_journal_page_last 12927
_journal_paper_doi 10.1021/acs.joc.7b02479
_journal_volume 82
_journal_year 2017
_chemical_formula_sum 'C23 H20 O2'
_chemical_formula_weight 328.39
_space_group_crystal_system monoclinic
_space_group_IT_number 14
_space_group_name_Hall '-P 2yn'
_space_group_name_H-M_alt 'P 1 21/n 1'
_symmetry_space_group_name_Hall '-P 2yn'
_symmetry_space_group_name_H-M 'P 1 21/n 1'
_atom_sites_solution_hydrogens geom
_audit_creation_method SHELXL-2014/6
_cell_angle_alpha 90
_cell_angle_beta 94.3203(13)
_cell_angle_gamma 90
_cell_formula_units_Z 4
_cell_length_a 4.9054(4)
_cell_length_b 30.944(2)
_cell_length_c 11.0135(8)
_cell_measurement_reflns_used 9804
_cell_measurement_temperature 100(2)
_cell_measurement_theta_max 29.96
_cell_measurement_theta_min 2.27
_cell_volume 1667.0(2)
_computing_cell_refinement 'Bruker SAINT'
_computing_data_collection 'Bruker APEX2'
_computing_data_reduction 'Bruker SAINT'
_computing_molecular_graphics 'Bruker SHELXTL'
_computing_publication_material 'Bruker SHELXTL'
_computing_structure_refinement 'SHELXL-2014/6 (Sheldrick, 2014)'
_computing_structure_solution 'SHELXS-97 (Sheldrick 2008)'
_diffrn_ambient_temperature 100(2)
_diffrn_measured_fraction_theta_full 1.000
_diffrn_measured_fraction_theta_max 0.996
_diffrn_measurement_device_type 'Bruker APEX-II CCD'
_diffrn_measurement_method '\f and \w scans'
_diffrn_radiation_type MoK\a
_diffrn_radiation_wavelength 0.71073
_diffrn_reflns_av_R_equivalents 0.0446
_diffrn_reflns_av_unetI/netI 0.0272
_diffrn_reflns_Laue_measured_fraction_full 1.000
_diffrn_reflns_Laue_measured_fraction_max 0.996
_diffrn_reflns_limit_h_max 6
_diffrn_reflns_limit_h_min -6
_diffrn_reflns_limit_k_max 41
_diffrn_reflns_limit_k_min -42
_diffrn_reflns_limit_l_max 15
_diffrn_reflns_limit_l_min -14
_diffrn_reflns_number 32590
_diffrn_reflns_point_group_measured_fraction_full 1.000
_diffrn_reflns_point_group_measured_fraction_max 0.996
_diffrn_reflns_theta_full 25.242
_diffrn_reflns_theta_max 29.575
_diffrn_reflns_theta_min 1.316
_exptl_absorpt_coefficient_mu 0.082
_exptl_absorpt_correction_T_max 0.7460
_exptl_absorpt_correction_T_min 0.6335
_exptl_absorpt_correction_type multi-scan
_exptl_absorpt_process_details sadabs
_exptl_crystal_colour yellow
_exptl_crystal_density_diffrn 1.308
_exptl_crystal_description plate
_exptl_crystal_F_000 696
_exptl_crystal_size_max 0.305
_exptl_crystal_size_mid 0.092
_exptl_crystal_size_min 0.023
_refine_diff_density_max 0.434
_refine_diff_density_min -0.224
_refine_diff_density_rms 0.056
_refine_ls_extinction_method none
_refine_ls_goodness_of_fit_ref 0.856
_refine_ls_hydrogen_treatment constr
_refine_ls_matrix_type full
_refine_ls_number_parameters 228
_refine_ls_number_reflns 4658
_refine_ls_number_restraints 0
_refine_ls_restrained_S_all 0.856
_refine_ls_R_factor_all 0.0716
_refine_ls_R_factor_gt 0.0581
_refine_ls_shift/su_max 0.005
_refine_ls_shift/su_mean 0.000
_refine_ls_structure_factor_coef Fsqd
_refine_ls_weighting_details 'w=1/[\s^2^(Fo^2^)+(0.0997P)^2^+1.5881P] where P=(Fo^2^+2Fc^2^)/3'
_refine_ls_weighting_scheme calc
_refine_ls_wR_factor_gt 0.1505
_refine_ls_wR_factor_ref 0.1627
_reflns_Friedel_coverage 0.000
_reflns_number_gt 3815
_reflns_number_total 4658
_reflns_threshold_expression 'I > 2\s(I)'
_cod_data_source_file jo7b02479_si_002.cif
_cod_data_source_block KH_PhPh_0m
_cod_depositor_comments 'Adding full bibliography for 4033162.cif.'
_cod_database_code 4033162
_shelx_space_group_comment
; 
The symmetry employed for this shelxl refinement is uniquely defined 
by the following loop, which should always be used as a source of 
symmetry information in preference to the above space-group names. 
They are only intended as comments. 
;
_shelx_estimated_absorpt_t_min 0.975
_shelx_estimated_absorpt_t_max 0.998
_shelxl_version_number 2014/6

loop_
_space_group_symop_operation_xyz
'x, y, z'
'-x+1/2, y+1/2, -z+1/2'
'-x, -y, -z'
'x-1/2, -y-1/2, z-1/2'

loop_
_atom_site_label
_atom_site_type_symbol
_atom_site_fract_x
_atom_site_fract_y
_atom_site_fract_z
_atom_site_U_iso_or_equiv
_atom_site_adp_type
_atom_site_occupancy
_atom_site_site_symmetry_order
_atom_site_calc_flag
_atom_site_refinement_flags_posn
_atom_site_refinement_flags_adp
O1 O 0.2924(2) 0.14888(3) 0.45092(10) 0.0217(2) Uani 1 1 d . .
O2 O 0.6385(3) 0.16282(4) 0.74429(10) 0.0284(3) Uani 1 1 d . .
C1 C 0.7326(3) 0.20510(4) 0.57324(13) 0.0187(3) Uani 1 1 d . .
C2 C 0.7336(3) 0.21047(5) 0.44774(14) 0.0271(3) Uani 1 1 d . .
H2 H 0.6295 0.1916 0.3944 0.033 Uiso 1 1 calc R U
C3 C 0.8867(4) 0.24340(6) 0.40026(14) 0.0297(4) Uani 1 1 d . .
H3 H 0.8875 0.2466 0.3145 0.036 Uiso 1 1 calc R U
C4 C 1.0369(3) 0.27135(5) 0.47584(14) 0.0247(3) Uani 1 1 d . .
H4 H 1.1410 0.2937 0.4426 0.030 Uiso 1 1 calc R U
C5 C 1.0352(4) 0.26660(6) 0.60091(15) 0.0306(4) Uani 1 1 d . .
H5 H 1.1355 0.2862 0.6536 0.037 Uiso 1 1 calc R U
C6 C 0.8878(4) 0.23343(5) 0.64945(14) 0.0282(3) Uani 1 1 d . .
H6 H 0.8921 0.2299 0.7353 0.034 Uiso 1 1 calc R U
C7 C 0.5833(3) 0.17021(5) 0.63543(13) 0.0200(3) Uani 1 1 d . .
C8 C 0.3686(3) 0.14363(5) 0.57290(13) 0.0205(3) Uani 1 1 d . .
C9 C 0.2182(3) 0.11095(5) 0.61904(14) 0.0202(3) Uani 1 1 d . .
C10 C 0.2309(3) 0.09231(5) 0.74357(14) 0.0242(3) Uani 1 1 d . .
H10A H 0.1694 0.1144 0.8006 0.029 Uiso 1 1 calc R U
H10B H 0.4232 0.0850 0.7692 0.029 Uiso 1 1 calc R U
C11 C 0.0569(3) 0.05216(5) 0.75232(15) 0.0259(3) Uani 1 1 d . .
C12 C -0.1160(3) 0.03765(5) 0.66163(15) 0.0248(3) Uani 1 1 d . .
C13 C -0.1540(3) 0.05867(5) 0.53753(15) 0.0234(3) Uani 1 1 d . .
H13A H -0.1286 0.0366 0.4744 0.028 Uiso 1 1 calc R U
H13B H -0.3437 0.0696 0.5250 0.028 Uiso 1 1 calc R U
C14 C 0.0398(3) 0.09519(5) 0.52151(14) 0.0209(3) Uani 1 1 d . .
C15 C 0.0907(3) 0.11911(5) 0.42058(14) 0.0222(3) Uani 1 1 d . .
C16 C -0.0151(3) 0.11926(5) 0.29289(14) 0.0234(3) Uani 1 1 d . .
C17 C -0.2327(4) 0.09252(6) 0.25179(17) 0.0321(4) Uani 1 1 d . .
H17 H -0.3147 0.0741 0.3076 0.038 Uiso 1 1 calc R U
C18 C -0.3296(4) 0.09268(6) 0.13008(18) 0.0352(4) Uani 1 1 d . .
H18 H -0.4776 0.0743 0.1035 0.042 Uiso 1 1 calc R U
C19 C -0.2137(4) 0.11918(6) 0.04720(16) 0.0319(4) Uani 1 1 d . .
H19 H -0.2812 0.1191 -0.0359 0.038 Uiso 1 1 calc R U
C20 C 0.0027(4) 0.14591(6) 0.08664(16) 0.0317(4) Uani 1 1 d . .
H20 H 0.0845 0.1641 0.0302 0.038 Uiso 1 1 calc R U
C21 C 0.0994(4) 0.14606(6) 0.20822(16) 0.0295(3) Uani 1 1 d . .
H21 H 0.2461 0.1647 0.2344 0.035 Uiso 1 1 calc R U
C22 C 0.0960(4) 0.03095(6) 0.87578(17) 0.0361(4) Uani 1 1 d . .
H22A H 0.2903 0.0246 0.8946 0.054 Uiso 1 1 calc R U
H22B H -0.0090 0.0040 0.8752 0.054 Uiso 1 1 calc R U
H22C H 0.0320 0.0505 0.9377 0.054 Uiso 1 1 calc R U
C23 C -0.3012(4) -0.00110(5) 0.67236(18) 0.0313(4) Uani 1 1 d . .
H23A H -0.2501 -0.0164 0.7486 0.047 Uiso 1 1 calc R U
H23B H -0.2820 -0.0206 0.6034 0.047 Uiso 1 1 calc R U
H23C H -0.4914 0.0086 0.6721 0.047 Uiso 1 1 calc R U

loop_
_atom_site_aniso_label
_atom_site_aniso_U_11
_atom_site_aniso_U_22
_atom_site_aniso_U_33
_atom_site_aniso_U_23
_atom_site_aniso_U_13
_atom_site_aniso_U_12
O1 0.0245(5) 0.0198(5) 0.0205(5) 0.0000(4) -0.0006(4) -0.0039(4)
O2 0.0389(6) 0.0285(6) 0.0179(5) 0.0003(4) 0.0018(4) -0.0092(5)
C1 0.0207(6) 0.0170(6) 0.0188(7) -0.0009(5) 0.0034(5) 0.0003(5)
C2 0.0333(8) 0.0303(8) 0.0177(7) -0.0032(6) 0.0012(6) -0.0095(6)
C3 0.0385(9) 0.0354(9) 0.0153(7) 0.0022(6) 0.0017(6) -0.0094(7)
C4 0.0301(8) 0.0218(7) 0.0221(7) 0.0028(5) 0.0019(6) -0.0051(6)
C5 0.0403(9) 0.0303(8) 0.0208(7) -0.0018(6) -0.0001(6) -0.0136(7)
C6 0.0374(9) 0.0311(8) 0.0161(7) -0.0009(6) 0.0008(6) -0.0113(7)
C7 0.0235(7) 0.0179(6) 0.0190(7) -0.0026(5) 0.0040(5) -0.0012(5)
C8 0.0233(7) 0.0197(6) 0.0186(7) -0.0014(5) 0.0024(5) -0.0005(5)
C9 0.0212(6) 0.0179(6) 0.0221(7) -0.0028(5) 0.0053(5) 0.0004(5)
C10 0.0302(7) 0.0212(7) 0.0220(7) -0.0015(5) 0.0067(6) -0.0039(6)
C11 0.0296(8) 0.0213(7) 0.0283(8) -0.0005(6) 0.0122(6) -0.0010(6)
C12 0.0238(7) 0.0190(7) 0.0327(8) -0.0017(6) 0.0107(6) -0.0005(5)
C13 0.0194(6) 0.0194(7) 0.0317(8) -0.0015(6) 0.0042(6) -0.0017(5)
C14 0.0195(6) 0.0179(6) 0.0256(7) -0.0028(5) 0.0030(5) 0.0000(5)
C15 0.0212(6) 0.0179(6) 0.0272(8) -0.0022(5) 0.0000(5) -0.0013(5)
C16 0.0246(7) 0.0197(7) 0.0254(8) -0.0024(5) -0.0024(6) 0.0033(5)
C17 0.0337(8) 0.0268(8) 0.0344(9) -0.0001(6) -0.0056(7) -0.0054(6)
C18 0.0368(9) 0.0301(8) 0.0367(10) -0.0054(7) -0.0112(7) -0.0024(7)
C19 0.0359(9) 0.0300(8) 0.0280(8) -0.0053(6) -0.0087(7) 0.0097(7)
C20 0.0346(9) 0.0330(9) 0.0270(8) 0.0019(6) -0.0018(7) 0.0031(7)
C21 0.0288(8) 0.0311(8) 0.0277(8) 0.0010(6) -0.0029(6) -0.0019(6)
C22 0.0526(11) 0.0301(9) 0.0274(9) 0.0025(7) 0.0137(8) -0.0056(8)
C23 0.0293(8) 0.0240(8) 0.0419(10) -0.0015(7) 0.0112(7) -0.0056(6)

loop_
_atom_type_symbol
_atom_type_description
_atom_type_scat_dispersion_real
_atom_type_scat_dispersion_imag
_atom_type_scat_source
C C 0.0033 0.0016 'International Tables Vol C Tables 4.2.6.8 and 6.1.1.4'
H H 0.0000 0.0000 'International Tables Vol C Tables 4.2.6.8 and 6.1.1.4'
O O 0.0106 0.0060 'International Tables Vol C Tables 4.2.6.8 and 6.1.1.4'

loop_
_geom_angle_atom_site_label_1
_geom_angle_atom_site_label_2
_geom_angle_atom_site_label_3
_geom_angle
C15 O1 C8 107.20(11)
C2 C1 C6 118.58(14)
C2 C1 C7 125.30(13)
C6 C1 C7 116.10(13)
C3 C2 C1 120.19(14)
C3 C2 H2 119.9
C1 C2 H2 119.9
C4 C3 C2 120.86(15)
C4 C3 H3 119.6
C2 C3 H3 119.6
C3 C4 C5 119.47(15)
C3 C4 H4 120.3
C5 C4 H4 120.3
C4 C5 C6 120.28(15)
C4 C5 H5 119.9
C6 C5 H5 119.9
C5 C6 C1 120.59(14)
C5 C6 H6 119.7
C1 C6 H6 119.7
O2 C7 C8 116.79(13)
O2 C7 C1 119.99(13)
C8 C7 C1 123.22(13)
C9 C8 O1 109.54(12)
C9 C8 C7 128.81(14)
O1 C8 C7 121.64(13)
C8 C9 C14 106.91(13)
C8 C9 C10 129.97(14)
C14 C9 C10 123.09(13)
C9 C10 C11 113.13(13)
C9 C10 H10A 109.0
C11 C10 H10A 109.0
C9 C10 H10B 109.0
C11 C10 H10B 109.0
H10A C10 H10B 107.8
C12 C11 C22 123.85(15)
C12 C11 C10 123.80(15)
C22 C11 C10 112.34(15)
C11 C12 C13 123.94(14)
C11 C12 C23 123.89(16)
C13 C12 C23 112.16(14)
C14 C13 C12 113.28(13)
C14 C13 H13A 108.9
C12 C13 H13A 108.9
C14 C13 H13B 108.9
C12 C13 H13B 108.9
H13A C13 H13B 107.7
C15 C14 C9 106.74(13)
C15 C14 C13 131.17(14)
C9 C14 C13 122.09(14)
O1 C15 C14 109.62(13)
O1 C15 C16 115.38(13)
C14 C15 C16 135.00(14)
C21 C16 C17 118.07(15)
C21 C16 C15 120.83(14)
C17 C16 C15 121.09(15)
C18 C17 C16 120.53(17)
C18 C17 H17 119.7
C16 C17 H17 119.7
C19 C18 C17 120.81(16)
C19 C18 H18 119.6
C17 C18 H18 119.6
C18 C19 C20 119.33(16)
C18 C19 H19 120.3
C20 C19 H19 120.3
C21 C20 C19 120.12(17)
C21 C20 H20 119.9
C19 C20 H20 119.9
C20 C21 C16 121.13(16)
C20 C21 H21 119.4
C16 C21 H21 119.4
C11 C22 H22A 109.5
C11 C22 H22B 109.5
H22A C22 H22B 109.5
C11 C22 H22C 109.5
H22A C22 H22C 109.5
H22B C22 H22C 109.5
C12 C23 H23A 109.5
C12 C23 H23B 109.5
H23A C23 H23B 109.5
C12 C23 H23C 109.5
H23A C23 H23C 109.5
H23B C23 H23C 109.5

loop_
_geom_bond_atom_site_label_1
_geom_bond_atom_site_label_2
_geom_bond_distance
O1 C15 1.3745(17)
O1 C8 1.3767(18)
O2 C7 1.2305(18)
C1 C2 1.393(2)
C1 C6 1.399(2)
C1 C7 1.499(2)
C2 C3 1.391(2)
C2 H2 0.9500
C3 C4 1.375(2)
C3 H3 0.9500
C4 C5 1.386(2)
C4 H4 0.9500
C5 C6 1.386(2)
C5 H5 0.9500
C6 H6 0.9500
C7 C8 1.467(2)
C8 C9 1.372(2)
C9 C14 1.420(2)
C9 C10 1.485(2)
C10 C11 1.515(2)
C10 H10A 0.9900
C10 H10B 0.9900
C11 C12 1.338(2)
C11 C22 1.509(2)
C12 C13 1.512(2)
C12 C23 1.514(2)
C13 C14 1.496(2)
C13 H13A 0.9900
C13 H13B 0.9900
C14 C15 1.374(2)
C15 C16 1.462(2)
C16 C21 1.397(2)
C16 C17 1.399(2)
C17 C18 1.388(3)
C17 H17 0.9500
C18 C19 1.381(3)
C18 H18 0.9500
C19 C20 1.389(3)
C19 H19 0.9500
C20 C21 1.386(2)
C20 H20 0.9500
C21 H21 0.9500
C22 H22A 0.9800
C22 H22B 0.9800
C22 H22C 0.9800
C23 H23A 0.9800
C23 H23B 0.9800
C23 H23C 0.9800

loop_
_geom_torsion_atom_site_label_1
_geom_torsion_atom_site_label_2
_geom_torsion_atom_site_label_3
_geom_torsion_atom_site_label_4
_geom_torsion
C6 C1 C2 C3 0.1(2)
C7 C1 C2 C3 -178.12(15)
C1 C2 C3 C4 -0.6(3)
C2 C3 C4 C5 -0.1(3)
C3 C4 C5 C6 1.3(3)
C4 C5 C6 C1 -1.9(3)
C2 C1 C6 C5 1.2(3)
C7 C1 C6 C5 179.50(16)
C2 C1 C7 O2 165.24(16)
C6 C1 C7 O2 -13.0(2)
C2 C1 C7 C8 -15.0(2)
C6 C1 C7 C8 166.79(14)
C15 O1 C8 C9 0.22(16)
C15 O1 C8 C7 179.43(13)
O2 C7 C8 C9 -0.3(2)
C1 C7 C8 C9 179.88(14)
O2 C7 C8 O1 -179.39(13)
C1 C7 C8 O1 0.8(2)
O1 C8 C9 C14 -0.16(16)
C7 C8 C9 C14 -179.29(14)
O1 C8 C9 C10 177.80(14)
C7 C8 C9 C10 -1.3(3)
C8 C9 C10 C11 -171.70(15)
C14 C9 C10 C11 6.0(2)
C9 C10 C11 C12 -7.5(2)
C9 C10 C11 C22 173.76(14)
C22 C11 C12 C13 -179.54(15)
C10 C11 C12 C13 1.8(2)
C22 C11 C12 C23 2.0(3)
C10 C11 C12 C23 -176.61(14)
C11 C12 C13 C14 5.3(2)
C23 C12 C13 C14 -176.06(13)
C8 C9 C14 C15 0.04(16)
C10 C9 C14 C15 -178.10(14)
C8 C9 C14 C13 179.13(13)
C10 C9 C14 C13 1.0(2)
C12 C13 C14 C15 172.20(15)
C12 C13 C14 C9 -6.6(2)
C8 O1 C15 C14 -0.19(16)
C8 O1 C15 C16 -179.20(12)
C9 C14 C15 O1 0.09(16)
C13 C14 C15 O1 -178.88(14)
C9 C14 C15 C16 178.83(16)
C13 C14 C15 C16 -0.1(3)
O1 C15 C16 C21 4.4(2)
C14 C15 C16 C21 -174.25(17)
O1 C15 C16 C17 -175.86(14)
C14 C15 C16 C17 5.5(3)
C21 C16 C17 C18 0.3(3)
C15 C16 C17 C18 -179.41(16)
C16 C17 C18 C19 0.0(3)
C17 C18 C19 C20 0.0(3)
C18 C19 C20 C21 -0.4(3)
C19 C20 C21 C16 0.7(3)
C17 C16 C21 C20 -0.7(3)
C15 C16 C21 C20 179.04(15)
